data_2241971
loop_
_publ_author_name
'Askerov, Rizvan K.'
'Matsulevich, Zhanna V.'
'Borisova, Galina N.'
'Zalepkina, Svetlana A.'
'Smirnov, Vasiliy F.'
'Grishina, Maria M.'
'Dorovatovskii, Pavel V.'
'Borisov, Alexander V.'
'Khrustalev, Victor N.'

_publ_section_title
;
 The synthesis and crystal structure of 2-(chloroselanyl)pyridine 1-oxide:
 the first monomeric organoselenenyl chloride stabilized by an
 intramolecular secondary Se&#x00B7;&#x00B7;&#x00B7;O interaction
;
_journal_coeditor_code SU5337
_journal_issue 12
_journal_name_full 'Acta Crystallographica Section E'
_journal_page_first 1864
_journal_page_last 1866
_journal_paper_doi 10.1107/S2056989016018946
_journal_volume 72
_journal_year 2016
_chemical_formula_iupac 'C5 H4 Cl N O Se'
_chemical_formula_moiety 'C5 H4 Cl N O Se'
_chemical_formula_sum 'C5 H4 Cl N O Se'
_chemical_formula_weight 208.50
_chemical_name_systematic
;
2-(Chloroselanyl)pyridine 1-oxide
;
_space_group_crystal_system monoclinic
_space_group_IT_number 14
_space_group_name_Hall '-P 2ybc'
_space_group_name_H-M_alt 'P 1 21/c 1'
_symmetry_space_group_name_Hall '-P 2ybc'
_symmetry_space_group_name_H-M 'P 1 21/c 1'
_atom_sites_solution_hydrogens geom
_atom_sites_solution_primary difmap
_atom_sites_solution_secondary difmap
_audit_creation_method SHELXL-2014/6
_cell_angle_alpha 90
_cell_angle_beta 94.32(3)
_cell_angle_gamma 90
_cell_formula_units_Z 4
_cell_length_a 3.9601(8)
_cell_length_b 7.5102(15)
_cell_length_c 22.350(5)
_cell_measurement_reflns_used 600
_cell_measurement_temperature 100(2)
_cell_measurement_theta_max 35.0
_cell_measurement_theta_min 5.0
_cell_volume 662.8(2)
_computing_cell_refinement
;
<i>iMosflm</i> (Battye <i>et al.</i>, 2011)
;
_computing_data_collection
;
<i>Automar</i> (MarXperts, 2015)
;
_computing_data_reduction
;
<i>iMosflm</i> (Battye <i>et al.</i>, 2011)
;
_computing_molecular_graphics
;
SHELXTL (Sheldrick, 2008)
;
_computing_publication_material
;
SHELXTL (Sheldrick, 2008)
;
_computing_structure_refinement
;
SHELXL-2014/6 (Sheldrick, 2015)
;
_computing_structure_solution
;
SHELXS-97 (Sheldrick, 2008)
;
_diffrn_ambient_temperature 100(2)
_diffrn_measured_fraction_theta_full 0.966
_diffrn_measured_fraction_theta_max 0.924
_diffrn_measurement_device_type 'Rayonix SX-165 CCD'
_diffrn_measurement_method '/f scan'
_diffrn_radiation_type synchrotron
_diffrn_radiation_wavelength 0.96990
_diffrn_reflns_av_R_equivalents 0.0834
_diffrn_reflns_limit_h_max 4
_diffrn_reflns_limit_h_min -4
_diffrn_reflns_limit_k_max 9
_diffrn_reflns_limit_k_min -9
_diffrn_reflns_limit_l_max 28
_diffrn_reflns_limit_l_min -28
_diffrn_reflns_number 5526
_diffrn_reflns_theta_full 35.587
_diffrn_reflns_theta_max 38.083
_diffrn_reflns_theta_min 4.993
_exptl_absorpt_coefficient_mu 13.675
_exptl_absorpt_correction_T_max 0.660
_exptl_absorpt_correction_T_min 0.550
_exptl_absorpt_correction_type multi-scan
_exptl_absorpt_process_details
;
(<i>SCALA</i>; Evans, 2006)
;
_exptl_crystal_colour colourless
_exptl_crystal_density_diffrn 2.089
_exptl_crystal_description prism
_exptl_crystal_F_000 400
_exptl_crystal_size_max 0.05
_exptl_crystal_size_mid 0.03
_exptl_crystal_size_min 0.03
_refine_diff_density_max 1.263
_refine_diff_density_min -1.579
_refine_ls_extinction_coef 0.054(3)
_refine_ls_extinction_expression Fc^*^=kFc[1+0.001xFc^2^\l^3^/sin(2\q)]^-1/4^
_refine_ls_extinction_method SHELXL
_refine_ls_goodness_of_fit_ref 1.009
_refine_ls_hydrogen_treatment constr
_refine_ls_matrix_type full
_refine_ls_number_parameters 83
_refine_ls_number_reflns 1310
_refine_ls_number_restraints 0
_refine_ls_restrained_S_all 1.009
_refine_ls_R_factor_all 0.0834
_refine_ls_R_factor_gt 0.0741
_refine_ls_shift/su_max 0.001
_refine_ls_shift/su_mean 0.000
_refine_ls_structure_factor_coef Fsqd
_refine_ls_weighting_details 'w=1/[\s^2^(Fo^2^)+(0.06P)^2^+1.6P] where P=(Fo^2^+2Fc^2^)/3'
_refine_ls_weighting_scheme calc
_refine_ls_wR_factor_gt 0.1633
_refine_ls_wR_factor_ref 0.1753
_reflns_number_gt 1121
_reflns_number_total 1310
_reflns_threshold_expression 'I > 2\s(I)'
_cod_data_source_file su5337sup1.cif
_cod_data_source_block I
_cod_database_code 2241971
_shelx_space_group_comment
;
The symmetry employed for this shelxl refinement is uniquely defined
by the following loop, which should always be used as a source of
symmetry information in preference to the above space-group names.
They are only intended as comments.
;
_shelx_estimated_absorpt_t_min 0.549
_shelx_estimated_absorpt_t_max 0.685
_shelxl_version_number 2014/6

loop_
_space_group_symop_operation_xyz
'x, y, z'
'-x, y+1/2, -z+1/2'
'-x, -y, -z'
'x, -y-1/2, z-1/2'

loop_
_atom_site_type_symbol
_atom_site_label
_atom_site_fract_x
_atom_site_fract_y
_atom_site_fract_z
_atom_site_U_iso_or_equiv
_atom_site_adp_type
_atom_site_calc_flag
_atom_site_occupancy
Se Se1 0.51523(13) 0.26936(7) 0.34782(2) 0.02716(17) Uani d 1
Cl Cl1 0.4514(3) 0.18592(14) 0.44303(4) 0.0331(3) Uani d 1
O O1 0.6571(9) 0.4577(4) 0.26942(12) 0.0347(8) Uani d 1
N N1 0.7603(10) 0.5643(5) 0.31523(14) 0.0290(8) Uani d 1
C C2 0.7093(11) 0.4927(5) 0.36941(16) 0.0266(9) Uani d 1
C C3 0.7969(12) 0.5838(6) 0.42160(17) 0.0301(10) Uani d 1
H H3 0.7578 0.5342 0.4596 0.036 Uiso calc 1
C C4 0.9449(14) 0.7515(6) 0.4172(2) 0.0334(13) Uani d 1
H H4 1.0115 0.8173 0.4524 0.040 Uiso calc 1
C C5 0.9941(12) 0.8213(7) 0.36099(19) 0.0343(12) Uani d 1
H H5 1.0906 0.9365 0.3579 0.041 Uiso calc 1
C C6 0.9047(14) 0.7257(5) 0.3095(2) 0.0317(12) Uani d 1
H H6 0.9436 0.7720 0.2710 0.038 Uiso calc 1

loop_
_atom_site_aniso_label
_atom_site_aniso_U_11
_atom_site_aniso_U_22
_atom_site_aniso_U_33
_atom_site_aniso_U_12
_atom_site_aniso_U_13
_atom_site_aniso_U_23
Se1 0.0427(4) 0.0202(3) 0.0200(3) -0.00320(19) 0.0117(3) -0.00209(16)
Cl1 0.0522(7) 0.0277(5) 0.0208(4) -0.0077(5) 0.0122(4) 0.0037(4)
O1 0.058(2) 0.0284(15) 0.0190(12) -0.0061(14) 0.0139(13) -0.0045(12)
N1 0.044(2) 0.0265(17) 0.0177(14) 0.0022(16) 0.0106(13) -0.0035(13)
C2 0.041(2) 0.0217(19) 0.0183(16) 0.0003(18) 0.0111(15) -0.0008(14)
C3 0.049(3) 0.028(2) 0.0144(16) -0.0006(19) 0.0089(16) 0.0008(15)
C4 0.049(3) 0.027(2) 0.024(2) -0.0035(19) 0.004(2) -0.0028(15)
C5 0.051(3) 0.026(2) 0.0267(19) -0.002(2) 0.0033(19) -0.0008(19)
C6 0.048(3) 0.0180(18) 0.030(2) 0.0009(18) 0.009(2) 0.0062(15)

loop_
_atom_type_symbol
_atom_type_description
_atom_type_scat_dispersion_real
_atom_type_scat_dispersion_imag
_atom_type_scat_source
C C 0.0070 0.0030 'International Tables Vol C Tables 4.2.6.8 and 6.1.1.4'
H H 0.0000 0.0000 'International Tables Vol C Tables 4.2.6.8 and 6.1.1.4'
N N 0.0130 0.0070 'International Tables Vol C Tables 4.2.6.8 and 6.1.1.4'
O O 0.0210 0.0120 'International Tables Vol C Tables 4.2.6.8 and 6.1.1.4'
Cl Cl 0.2300 0.2930 'International Tables Vol C Tables 4.2.6.8 and 6.1.1.4'
Se Se -3.9380 3.7680 'International Tables Vol C Tables 4.2.6.8 and 6.1.1.4'

loop_
_geom_angle_atom_site_label_1
_geom_angle_atom_site_label_2
_geom_angle_atom_site_label_3
_geom_angle
C2 Se1 Cl1 94.48(11)
O1 N1 C6 124.8(3)
O1 N1 C2 112.9(3)
C6 N1 C2 122.3(4)
N1 C2 C3 121.0(4)
N1 C2 Se1 102.1(3)
C3 C2 Se1 136.9(3)
C2 C3 C4 118.0(4)
C2 C3 H3 121.0
C4 C3 H3 121.0
C5 C4 C3 119.6(4)
C5 C4 H4 120.2
C3 C4 H4 120.2
C6 C5 C4 120.9(4)
C6 C5 H5 119.6
C4 C5 H5 119.6
N1 C6 C5 118.1(4)
N1 C6 H6 120.9
C5 C6 H6 120.9

loop_
_geom_bond_atom_site_label_1
_geom_bond_atom_site_label_2
_geom_bond_distance
Se1 C2 1.892(4)
Se1 Cl1 2.2506(11)
O1 N1 1.339(4)
N1 C6 1.350(6)
N1 C2 1.354(5)
C2 C3 1.374(6)
C3 C4 1.395(6)
C3 H3 0.9500
C4 C5 1.389(7)
C4 H4 0.9500
C5 C6 1.381(6)
C5 H5 0.9500
C6 H6 0.9500

loop_
_geom_hbond_atom_site_label_D
_geom_hbond_atom_site_label_H
_geom_hbond_atom_site_label_A
_geom_hbond_site_symmetry_A
_geom_hbond_distance_DH
_geom_hbond_distance_HA
_geom_hbond_distance_DA
_geom_hbond_angle_DHA
C6 H6 O1 2_755 0.95 2.34 3.101(6) 137

loop_
_geom_torsion_atom_site_label_1
_geom_torsion_atom_site_label_2
_geom_torsion_atom_site_label_3
_geom_torsion_atom_site_label_4
_geom_torsion
O1 N1 C2 C3 -179.4(4)
C6 N1 C2 C3 1.4(7)
O1 N1 C2 Se1 0.7(4)
C6 N1 C2 Se1 -178.5(4)
Cl1 Se1 C2 N1 -179.0(3)
Cl1 Se1 C2 C3 1.0(5)
N1 C2 C3 C4 -1.0(7)
Se1 C2 C3 C4 178.9(4)
C2 C3 C4 C5 0.9(7)
C3 C4 C5 C6 -1.3(8)
O1 N1 C6 C5 179.2(4)
C2 N1 C6 C5 -1.7(7)
C4 C5 C6 N1 1.6(8)

_cod_database_fobs_code 2241971
